data_1508065
loop_
_publ_author_name
'Shimomura, Satoru'
'Higuchi, Masakazu'
'Matsuda, Ryotaro'
'Yoneda, Ko'
'Hijikata, Yuh'
'Kubota, Yoshiki'
'Mita, Yoshimi'
'Kim, Jungeun'
'Takata, Masaki'
'Kitagawa, Susumu'

_publ_section_title
;
 Selective sorption of oxygen and nitric oxide by an electron-donating
 flexible porous coordination polymer.
;
_journal_issue 8
_journal_name_full 'Nature chemistry'
_journal_page_first 633
_journal_page_last 637
_journal_paper_doi 10.1038/nchem.684
_journal_volume 2
_journal_year 2010
_chemical_formula_moiety 'C46 H16 F8 N10 Zn '
_chemical_formula_sum 'C46 H16 F8 N10 Zn'
_chemical_formula_weight 926.07
_space_group_IT_number 54
_symmetry_cell_setting orthorhombic
_symmetry_Int_Tables_number 54
_symmetry_space_group_name_Hall '-P 2a 2ac'
_symmetry_space_group_name_H-M 'P c c a'
_cell_angle_alpha 90.0000
_cell_angle_beta 90.0000
_cell_angle_gamma 90.0000
_cell_formula_units_Z 4
_cell_length_a 22.857(6)
_cell_length_b 12.614(3)
_cell_length_c 14.604(4)
_cell_measurement_reflns_used 11034
_cell_measurement_temperature 223.1
_cell_measurement_theta_max 27.5
_cell_measurement_theta_min 3.3
_cell_volume 4210.6(19)
_computing_cell_refinement CrystalClear
_computing_data_collection CrystalClear
_computing_data_reduction CrystalStructure
_computing_publication_material 'CrystalStructure 3.8'
_computing_structure_refinement CRYSTALS
_computing_structure_solution SHELXS97
_diffrn_ambient_temperature 223.1
_diffrn_detector_area_resol_mean 7.31
_diffrn_measured_fraction_theta_full 0.962
_diffrn_measured_fraction_theta_max 0.962
_diffrn_measurement_device_type 'Rigaku Mercury'
_diffrn_measurement_method \w
_diffrn_radiation_type 'Mo K\a'
_diffrn_radiation_wavelength 0.71070
_diffrn_reflns_av_R_equivalents 0.019
_diffrn_reflns_limit_h_max 22
_diffrn_reflns_limit_h_min -29
_diffrn_reflns_limit_k_max 16
_diffrn_reflns_limit_k_min -13
_diffrn_reflns_limit_l_max 18
_diffrn_reflns_limit_l_min -18
_diffrn_reflns_number 26904
_diffrn_reflns_theta_full 27.48
_diffrn_reflns_theta_max 27.48
_exptl_absorpt_coefficient_mu 0.666
_exptl_absorpt_correction_T_max 0.000
_exptl_absorpt_correction_T_min 0.000
_exptl_absorpt_correction_type none
_exptl_crystal_colour colorless
_exptl_crystal_density_diffrn 1.461
_exptl_crystal_density_method 'not measured'
_exptl_crystal_description prism
_exptl_crystal_F_000 1856.00
_exptl_crystal_size_max 0.20
_exptl_crystal_size_mid 0.20
_exptl_crystal_size_min 0.20
_refine_diff_density_max 1.92
_refine_diff_density_min -0.79
_refine_ls_extinction_method none
_refine_ls_goodness_of_fit_ref 0.927
_refine_ls_hydrogen_treatment refall
_refine_ls_number_parameters 327
_refine_ls_number_reflns 3526
_refine_ls_R_factor_gt 0.0678
_refine_ls_shift/su_max 0.0000
_refine_ls_structure_factor_coef F
_refine_ls_weighting_details
;
    Chebychev polynomial with 3 parameters (Carruthers & Watkin, 1979)
    11.8519    9.3480    8.3326
;
_refine_ls_weighting_scheme calc
_refine_ls_wR_factor_ref 0.0832
_reflns_number_gt 3526
_reflns_number_total 4648
_reflns_threshold_expression F^2^>2.0\s(F^2^)
_cod_data_source_file nchem.684-s5.cif
_cod_data_source_block '__ZnTCNQ2bpyF4_a'
_cod_original_cell_volume 4211(2)
_cod_original_formula_sum 'C46 H16 F8 N10 Zn '
_cod_database_code 1508065

loop_
_symmetry_equiv_pos_site_id
_symmetry_equiv_pos_as_xyz
1 +X,+Y,+Z
2 1/2-X,+Y,1/2+Z
3 +X,-Y,1/2+Z
4 1/2-X,-Y,+Z
5 -X,-Y,-Z
6 1/2+X,-Y,1/2-Z
7 -X,+Y,1/2-Z
8 1/2+X,+Y,-Z

loop_
_atom_site_label
_atom_site_type_symbol
_atom_site_fract_x
_atom_site_fract_y
_atom_site_fract_z
_atom_site_U_iso_or_equiv
_atom_site_adp_type
_atom_site_occupancy
_atom_site_symmetry_multiplicity
_atom_site_calc_flag
_atom_site_refinement_flags
Zn(1) Zn 0.2500 0.5000 0.23858(3) 0.02656(13) Uani 1.00 2 d S
F(1) F 0.6184(5) 0.5144(6) 0.0113(5) 0.248(4) Uani 1.00 1 d .
F(2) F 0.5682(4) 0.3249(6) 0.0062(3) 0.203(3) Uani 1.00 1 d .
F(3) F 0.6805(4) 0.1287(6) 0.0034(7) 0.473(9) Uani 1.00 1 d .
F(4) F 0.6832(3) 0.1280(6) 0.1970(5) 0.387(6) Uani 1.00 1 d .
N(1) N 0.25175(8) 0.6203(2) 0.13683(18) 0.0370(5) Uani 1.00 1 d .
N(2) N 0.25115(8) 0.6211(2) 0.34089(19) 0.0376(6) Uani 1.00 1 d .
N(3) N 0.04160(17) 1.1388(2) -0.1496(3) 0.0799(11) Uani 1.00 1 d .
N(4) N 0.15505(11) 0.50331(15) 0.23996(16) 0.0302(5) Uani 1.00 1 d .
N(5) N 0.04757(16) 1.1406(2) 0.1444(2) 0.0762(10) Uani 1.00 1 d .
C(1) C 0.13947(12) 0.8141(2) -0.08975(18) 0.0389(6) Uani 1.00 1 d .
C(2) C 0.16429(11) 0.7757(2) -0.00828(15) 0.0313(5) Uani 1.00 1 d .
C(3) C 0.23353(10) 0.65474(18) 0.07010(16) 0.0298(5) Uani 1.00 1 d .
C(4) C 0.26832(10) 0.65509(19) 0.40824(16) 0.0294(5) Uani 1.00 1 d .
C(5) C 0.5616(4) 0.5064(5) 0.0057(4) 0.176(5) Uani 1.00 1 d .
C(6) C 0.5361(3) 0.4097(5) 0.0038(4) 0.157(4) Uani 1.00 1 d .
C(7) C 0.4751(5) 0.4011(6) -0.0006(4) 0.148(3) Uani 1.00 1 d .
C(8) C 0.7500 0.0000 -0.0010(5) 0.163(7) Uani 1.00 2 d S
C(9) C 0.21048(11) 0.69682(19) -0.01014(15) 0.0300(5) Uani 1.00 1 d .
C(10) C 0.12414(11) 0.4147(2) 0.2234(2) 0.0355(6) Uani 1.00 1 d .
C(11) C 0.06341(11) 0.4112(2) 0.22778(19) 0.0344(6) Uani 1.00 1 d .
C(12) C 0.03251(12) 0.50335(16) 0.24770(18) 0.0278(6) Uani 1.00 1 d .
C(13) C 0.14397(13) 0.8171(2) 0.07432(18) 0.0414(7) Uani 1.00 1 d .
C(14) C 0.06457(11) 0.5954(2) 0.2634(2) 0.0356(6) Uani 1.00 1 d .
C(15) C 0.03302(15) 1.0237(2) -0.0021(2) 0.0440(7) Uani 1.00 1 d .
C(16) C 0.03714(13) 1.0914(2) -0.0839(2) 0.0473(7) Uani 1.00 1 d .
C(17) C 0.04053(13) 1.0916(2) 0.0795(2) 0.0472(7) Uani 1.00 1 d .
C(18) C 0.09781(13) 0.8943(2) -0.0874(2) 0.0447(7) Uani 1.00 1 d .
C(19) C 0.07940(14) 0.9365(2) -0.00432(19) 0.0438(7) Uani 1.00 1 d .
C(20) C 0.12535(12) 0.5907(2) 0.2596(2) 0.0369(7) Uani 1.00 1 d .
C(21) C 0.7153(2) 0.0638(5) 0.0461(6) 0.202(5) Uani 1.00 1 d .
C(22) C 0.7170(2) 0.0629(5) 0.1500(4) 0.121(2) Uani 1.00 1 d .
C(23) C 0.10248(14) 0.8962(2) 0.0765(2) 0.0479(7) Uani 1.00 1 d .
C(24) C 0.7500 0.0000 0.1909(6) 0.168(7) Uani 1.00 2 d S
H(1) H 0.096(2) 0.927(4) 0.138(3) 0.098(15) Uiso 1.00 1 c .
H(2) H 0.1598(16) 0.799(2) 0.132(2) 0.057(9) Uiso 1.00 1 c .
H(3) H 0.1548(12) 0.790(2) -0.153(2) 0.033(6) Uiso 1.00 1 c .
H(4) H 0.0811(17) 0.920(3) -0.149(3) 0.068(11) Uiso 1.00 1 c .
H(5) H 0.0491(12) 0.348(2) 0.2040(19) 0.028(6) Uiso 1.00 1 c .
H(6) H 0.1436(11) 0.362(2) 0.2042(19) 0.024(6) Uiso 1.00 1 c .
H(7) H 0.1454(13) 0.649(2) 0.276(2) 0.035(7) Uiso 1.00 1 c .
H(8) H 0.0482(14) 0.659(2) 0.293(2) 0.043(8) Uiso 1.00 1 c .

loop_
_atom_site_aniso_label
_atom_site_aniso_U_11
_atom_site_aniso_U_22
_atom_site_aniso_U_33
_atom_site_aniso_U_12
_atom_site_aniso_U_13
_atom_site_aniso_U_23
Zn(1) 0.0174(2) 0.0378(2) 0.0245(2) -0.00036(13) 0.0000 0.0000
F(1) 0.301(11) 0.237(8) 0.205(9) -0.186(8) -0.001(5) -0.005(4)
F(2) 0.325(11) 0.157(5) 0.128(4) -0.077(6) 0.011(4) -0.004(3)
F(3) 0.339(12) 0.301(11) 0.78(3) -0.228(10) -0.382(17) 0.351(16)
F(4) 0.342(11) 0.370(11) 0.448(17) -0.192(10) 0.274(12) -0.283(12)
N(1) 0.0337(11) 0.0484(12) 0.0289(11) 0.0118(8) 0.0029(7) 0.0082(9)
N(2) 0.0321(11) 0.0487(12) 0.0321(12) -0.0122(8) 0.0019(7) -0.0088(9)
N(3) 0.084(2) 0.0639(18) 0.092(2) -0.0040(16) -0.0008(19) 0.0298(18)
N(4) 0.0191(11) 0.0379(12) 0.0337(12) -0.0001(7) 0.0014(7) -0.0053(7)
N(5) 0.077(2) 0.0645(18) 0.087(2) 0.0018(15) -0.0038(18) -0.0299(17)
C(1) 0.0402(13) 0.0454(13) 0.0312(12) 0.0165(10) -0.0012(9) -0.0003(10)
C(2) 0.0305(11) 0.0333(10) 0.0301(11) 0.0096(9) -0.0010(8) -0.0006(8)
C(3) 0.0254(10) 0.0307(10) 0.0333(11) 0.0064(8) 0.0032(9) -0.0005(8)
C(4) 0.0253(10) 0.0322(10) 0.0307(11) -0.0061(8) 0.0027(9) -0.0010(8)
C(5) 0.292(17) 0.174(10) 0.062(3) -0.162(12) 0.010(5) -0.006(3)
C(6) 0.296(16) 0.120(6) 0.054(2) -0.094(9) -0.005(4) 0.003(3)
C(7) 0.250(11) 0.111(5) 0.083(4) -0.126(8) 0.013(4) -0.005(3)
C(8) 0.148(14) 0.27(2) 0.069(5) -0.156(16) 0.0000 0.0000
C(9) 0.0288(11) 0.0332(11) 0.0281(11) 0.0100(9) -0.0001(8) -0.0009(8)
C(10) 0.0221(11) 0.0358(12) 0.0486(14) 0.0026(9) -0.0011(10) -0.0093(10)
C(11) 0.0213(11) 0.0337(12) 0.0483(15) -0.0018(9) 0.0006(9) -0.0074(10)
C(12) 0.0164(12) 0.0322(12) 0.0350(12) -0.0007(8) 0.0010(8) -0.0001(7)
C(13) 0.0463(15) 0.0470(14) 0.0311(12) 0.0214(11) -0.0004(10) -0.0014(10)
C(14) 0.0207(12) 0.0346(13) 0.0517(15) 0.0008(9) 0.0034(9) -0.0061(10)
C(15) 0.0368(16) 0.0335(12) 0.0616(18) 0.0078(12) 0.0014(12) -0.0015(10)
C(16) 0.0397(14) 0.0340(12) 0.0682(19) 0.0101(11) -0.0003(12) 0.0073(12)
C(17) 0.0384(14) 0.0348(13) 0.068(2) 0.0110(11) -0.0024(12) -0.0082(12)
C(18) 0.0428(14) 0.0497(15) 0.0416(13) 0.0185(12) -0.0029(10) 0.0033(11)
C(19) 0.0391(15) 0.0411(13) 0.0512(16) 0.0145(11) -0.0009(11) -0.0003(10)
C(20) 0.0231(12) 0.0366(14) 0.0512(15) -0.0051(10) 0.0021(9) -0.0084(10)
C(21) 0.102(6) 0.166(9) 0.337(16) -0.093(6) -0.104(9) 0.141(11)
C(22) 0.112(5) 0.142(6) 0.109(5) -0.049(4) 0.029(4) -0.031(4)
C(23) 0.0481(15) 0.0551(16) 0.0405(14) 0.0218(13) -0.0005(11) -0.0066(11)
C(24) 0.091(9) 0.191(16) 0.22(2) -0.035(8) 0.0000 0.0000

loop_
_atom_type_symbol
_atom_type_description
_atom_type_scat_dispersion_real
_atom_type_scat_dispersion_imag
_atom_type_scat_source
C C 0.003 0.002
;
International Tables for Crystallography
(1992, Vol. C, Tables 4.2.6.8 and 6.1.1.4)
;
H H 0.000 0.000
;
International Tables for Crystallography
(1992, Vol. C, Table 6.1.1.4)
;
N N 0.006 0.003
;
International Tables for Crystallography
(1992, Vol. C, Tables 4.2.6.8 and 6.1.1.4)
;
F F 0.017 0.010
;
International Tables for Crystallography
(1992, Vol. C, Tables 4.2.6.8 and 6.1.1.4)
;
Zn Zn 0.284 1.430
;
International Tables for Crystallography
(1992, Vol. C, Tables 4.2.6.8 and 6.1.1.4)
;

loop_
_geom_angle_atom_site_label_1
_geom_angle_atom_site_label_2
_geom_angle_atom_site_label_3
_geom_angle
_geom_angle_publ_flag
_geom_angle_site_symmetry_1
_geom_angle_site_symmetry_3
N(1) Zn(1) N(1) 91.24(9) yes . 4_565
N(1) Zn(1) N(2) 88.75(9) yes . .
N(1) Zn(1) N(2) 179.63(6) yes . 4_565
N(1) Zn(1) N(4) 90.66(7) yes . .
N(1) Zn(1) N(4) 90.08(7) yes . 4_565
N(1) Zn(1) N(2) 179.63(7) yes 4_565 .
N(1) Zn(1) N(2) 88.75(9) yes 4_565 4_565
N(1) Zn(1) N(4) 90.08(7) yes 4_565 .
N(1) Zn(1) N(4) 90.66(7) yes 4_565 4_565
N(2) Zn(1) N(2) 91.27(10) yes . 4_565
N(2) Zn(1) N(4) 89.55(7) yes . .
N(2) Zn(1) N(4) 89.71(7) yes . 4_565
N(2) Zn(1) N(4) 89.71(7) yes 4_565 .
N(2) Zn(1) N(4) 89.55(7) yes 4_565 4_565
N(4) Zn(1) N(4) 178.94(9) yes . 4_565
Zn(1) N(1) C(3) 149.2(2) yes . .
Zn(1) N(2) C(4) 151.0(2) yes . .
Zn(1) N(4) C(10) 120.52(16) yes . .
Zn(1) N(4) C(20) 122.00(17) yes . .
C(10) N(4) C(20) 117.4(2) yes . .
C(2) C(1) C(18) 120.4(2) yes . .
C(1) C(2) C(9) 121.0(2) yes . .
C(1) C(2) C(13) 118.0(2) yes . .
C(9) C(2) C(13) 121.0(2) yes . .
N(1) C(3) C(9) 179.0(2) yes . .
N(2) C(4) C(9) 179.6(2) yes . 2_555
F(1) C(5) C(6) 120.0(7) yes . .
F(1) C(5) C(7) 121.3(7) yes . 5_665
C(6) C(5) C(7) 118.7(8) yes . 5_665
F(2) C(6) C(5) 120.0(8) yes . .
F(2) C(6) C(7) 120.0(7) yes . .
C(5) C(6) C(7) 120.0(7) yes . .
C(5) C(7) C(6) 121.3(7) yes 5_665 .
C(21) C(8) C(21) 117.3(7) yes . 4_655
C(2) C(9) C(3) 121.5(2) yes . .
C(2) C(9) C(4) 122.0(2) yes . 2_554
C(3) C(9) C(4) 116.5(2) yes . 2_554
N(4) C(10) C(11) 122.9(2) yes . .
C(10) C(11) C(12) 119.3(2) yes . .
C(11) C(12) C(12) 121.1(2) yes . 7_555
C(11) C(12) C(14) 117.7(2) yes . .
C(12) C(12) C(14) 121.2(2) yes 7_555 .
C(2) C(13) C(23) 121.4(2) yes . .
C(12) C(14) C(20) 118.9(2) yes . .
C(15) C(15) C(16) 107.7(2) yes 5_575 .
C(15) C(15) C(17) 106.9(2) yes 5_575 .
C(15) C(15) C(19) 112.4(2) yes 5_575 .
C(16) C(15) C(17) 108.1(2) yes . .
C(16) C(15) C(19) 110.8(2) yes . .
C(17) C(15) C(19) 110.7(2) yes . .
N(3) C(16) C(15) 176.1(3) yes . .
N(5) C(17) C(15) 177.1(3) yes . .
C(1) C(18) C(19) 120.5(2) yes . .
C(15) C(19) C(18) 120.3(2) yes . .
C(15) C(19) C(23) 120.6(2) yes . .
C(18) C(19) C(23) 119.1(2) yes . .
N(4) C(20) C(14) 123.7(2) yes . .
F(3) C(21) C(8) 120.0(8) yes . .
F(3) C(21) C(22) 120.0(7) yes . .
C(8) C(21) C(22) 120.0(6) yes . .
F(4) C(22) C(21) 120.0(6) yes . .
F(4) C(22) C(24) 120.0(7) yes . .
C(21) C(22) C(24) 120.0(6) yes . .
C(13) C(23) C(19) 120.4(2) yes . .
C(22) C(24) C(22) 122.7(8) yes . 4_655
C(2) C(1) H(3) 121.1(16) no . .
C(18) C(1) H(3) 118.1(16) no . .
N(4) C(10) H(6) 115.9(18) no . .
C(11) C(10) H(6) 120.8(18) no . .
C(10) C(11) H(5) 111.4(18) no . .
C(12) C(11) H(5) 127.9(18) no . .
C(2) C(13) H(2) 124(2) no . .
C(23) C(13) H(2) 115(2) no . .
C(12) C(14) H(8) 123.3(19) no . .
C(20) C(14) H(8) 115.7(19) no . .
C(1) C(18) H(4) 118(2) no . .
C(19) C(18) H(4) 122(2) no . .
N(4) C(20) H(7) 118.2(19) no . .
C(14) C(20) H(7) 117.9(19) no . .
C(13) C(23) H(1) 114(2) no . .
C(19) C(23) H(1) 125(2) no . .

loop_
_geom_bond_atom_site_label_1
_geom_bond_atom_site_label_2
_geom_bond_distance
_geom_bond_publ_flag
_geom_bond_site_symmetry_2
Zn(1) N(1) 2.125(2) yes .
Zn(1) N(1) 2.125(2) yes 4_565
Zn(1) N(2) 2.137(2) yes .
Zn(1) N(2) 2.137(2) yes 4_565
Zn(1) N(4) 2.171(2) yes .
Zn(1) N(4) 2.171(2) yes 4_565
F(1) C(5) 1.305(15) yes .
F(2) C(6) 1.298(11) yes .
F(3) C(21) 1.301(11) yes .
F(4) C(22) 1.321(10) yes .
N(1) C(3) 1.145(3) yes .
N(2) C(4) 1.143(3) yes .
N(3) C(16) 1.136(5) yes .
N(4) C(10) 1.344(3) yes .
N(4) C(20) 1.326(3) yes .
N(5) C(17) 1.143(5) yes .
C(1) C(2) 1.404(3) yes .
C(1) C(18) 1.390(4) yes .
C(2) C(9) 1.451(3) yes .
C(2) C(13) 1.394(3) yes .
C(3) C(9) 1.390(3) yes .
C(4) C(9) 1.390(3) yes 2_555
C(5) C(6) 1.351(10) yes .
C(5) C(7) 1.439(12) yes 5_665
C(6) C(7) 1.401(14) yes .
C(8) C(21) 1.323(8) yes .
C(8) C(21) 1.323(8) yes 4_655
C(10) C(11) 1.390(3) yes .
C(11) C(12) 1.391(3) yes .
C(12) C(12) 1.488(3) yes 7_555
C(12) C(14) 1.392(3) yes .
C(13) C(23) 1.377(4) yes .
C(14) C(20) 1.392(3) yes .
C(15) C(15) 1.625(4) yes 5_575
C(15) C(16) 1.471(4) yes .
C(15) C(17) 1.477(4) yes .
C(15) C(19) 1.528(4) yes .
C(18) C(19) 1.390(4) yes .
C(19) C(23) 1.390(4) yes .
C(21) C(22) 1.517(11) yes .
C(22) C(24) 1.247(7) yes .
C(1) H(3) 1.03(3) no .
C(10) H(6) 0.85(2) no .
C(11) H(5) 0.92(2) no .
C(13) H(2) 0.95(4) no .
C(14) H(8) 0.98(3) no .
C(18) H(4) 1.03(4) no .
C(20) H(7) 0.89(3) no .
C(23) H(1) 1.00(5) no .

loop_
_geom_contact_atom_site_label_1
_geom_contact_atom_site_label_2
_geom_contact_distance
_geom_contact_site_symmetry_2
F(1) C(2) 3.459(9) 8_555
F(1) C(3) 3.387(10) 8_555
F(1) C(4) 3.352(10) 7_655
F(1) C(9) 3.118(10) 8_555
F(2) F(3) 3.565(13) .
F(2) N(3) 3.204(8) 8_545
F(2) N(5) 3.235(8) 8_545
F(2) C(11) 3.588(6) 8_555
F(2) C(14) 3.513(6) 6_565
F(2) C(16) 3.236(8) 8_545
F(2) C(17) 3.260(8) 8_545
F(3) F(2) 3.565(13) .
F(3) C(3) 3.533(9) 5_665
F(3) C(9) 3.327(9) 5_665
F(3) C(16) 3.512(10) 8_545
F(3) C(17) 3.452(10) 8_545
F(3) C(19) 3.349(9) 8_545
F(4) N(2) 3.569(8) 6_565
F(4) N(3) 3.313(9) 8_545
F(4) C(13) 3.527(8) 6_565
N(2) F(4) 3.569(8) 6_465
N(3) F(2) 3.204(8) 8_465
N(3) F(4) 3.313(9) 8_465
N(3) N(3) 3.495(5) 7_554
N(5) F(2) 3.235(8) 8_465
C(2) F(1) 3.459(9) 8_455
C(2) C(8) 3.444(2) 5_665
C(2) C(21) 3.461(6) 5_665
C(3) F(1) 3.387(10) 8_455
C(3) F(3) 3.533(9) 5_665
C(4) F(1) 3.352(10) 7_655
C(6) C(11) 3.439(6) 8_555
C(6) C(14) 3.462(6) 6_565
C(8) C(2) 3.444(2) 5_665
C(8) C(2) 3.444(2) 8_545
C(8) C(13) 3.513(3) 5_665
C(8) C(13) 3.513(3) 8_545
C(9) F(1) 3.118(10) 8_455
C(9) F(3) 3.327(9) 5_665
C(9) C(21) 3.503(7) 5_665
C(11) F(2) 3.588(6) 8_455
C(11) C(6) 3.439(6) 8_455
C(13) F(4) 3.527(8) 6_465
C(13) C(8) 3.513(3) 5_665
C(14) F(2) 3.513(6) 6_465
C(14) C(6) 3.462(6) 6_465
C(16) F(2) 3.236(8) 8_465
C(16) F(3) 3.512(10) 8_465
C(17) F(2) 3.260(8) 8_465
C(17) F(3) 3.452(10) 8_465
C(18) C(21) 3.486(7) 8_465
C(18) C(22) 3.576(6) 8_465
C(19) F(3) 3.349(9) 8_465
C(19) C(21) 3.550(7) 8_465
C(21) C(2) 3.461(6) 5_665
C(21) C(9) 3.503(7) 5_665
C(21) C(18) 3.486(7) 8_545
C(21) C(19) 3.550(7) 8_545
C(22) C(18) 3.576(6) 8_545
F(2) H(5) 3.12(2) 8_555
F(2) H(6) 3.55(2) 8_555
F(2) H(8) 2.98(3) 6_565
F(4) H(1) 3.20(5) 6_565
F(4) H(2) 2.71(4) 6_565
F(4) H(4) 3.58(4) 8_545
F(4) H(7) 2.98(3) 6_565
N(3) H(1) 3.43(5) 3_574
N(3) H(8) 2.69(3) 3_574
N(5) H(4) 3.20(4) 3_575
N(5) H(5) 2.76(2) 1_565
C(6) H(5) 3.15(2) 8_555
C(6) H(8) 3.10(3) 6_565
C(7) H(5) 3.48(2) 8_555
C(7) H(8) 3.54(3) 6_565
C(10) H(3) 3.23(2) 3_565
C(22) H(3) 3.47(2) 5_665
C(22) H(4) 3.59(3) 8_545
C(24) H(3) 3.47(2) 5_665
C(24) H(3) 3.47(2) 8_545
H(1) F(4) 3.20(5) 6_465
H(1) N(3) 3.43(5) 3_575
H(2) F(4) 2.71(4) 6_465
H(3) C(10) 3.23(2) 3_564
H(3) C(22) 3.47(2) 5_665
H(3) C(24) 3.47(2) 5_665
H(3) H(6) 2.85(4) 3_564
H(4) F(4) 3.58(4) 8_465
H(4) N(5) 3.20(4) 3_574
H(4) C(22) 3.59(3) 8_465
H(5) F(2) 3.12(2) 8_455
H(5) N(5) 2.76(2) 1_545
H(5) C(6) 3.15(2) 8_455
H(5) C(7) 3.48(2) 8_455
H(6) F(2) 3.55(2) 8_455
H(6) H(3) 2.85(4) 3_565
H(7) F(4) 2.98(3) 6_465
H(8) F(2) 2.98(3) 6_465
H(8) N(3) 2.69(3) 3_575
H(8) C(6) 3.10(3) 6_465
H(8) C(7) 3.54(3) 6_465

loop_
_geom_torsion_atom_site_label_1
_geom_torsion_atom_site_label_2
_geom_torsion_atom_site_label_3
_geom_torsion_atom_site_label_4
_geom_torsion
_geom_torsion_site_symmetry_1
_geom_torsion_site_symmetry_3
_geom_torsion_site_symmetry_4
N(1) Zn(1) N(1) C(3) 46.9(3) . 4_565 4_565
N(1) Zn(1) N(1) C(3) 46.9(3) 4_565 . .
N(1) Zn(1) N(2) C(4) -135.6(4) . . .
N(2) Zn(1) N(1) C(3) -132.8(3) . . .
N(1) Zn(1) N(2) C(4) 136(15) . 4_565 4_565
N(2) Zn(1) N(1) C(3) 135(15) 4_565 . .
N(1) Zn(1) N(4) C(10) 123.3(2) . . .
N(1) Zn(1) N(4) C(20) -58.8(2) . . .
N(4) Zn(1) N(1) C(3) -43.2(3) . . .
N(1) Zn(1) N(4) C(10) 32.0(2) . 4_565 4_565
N(1) Zn(1) N(4) C(20) -150.1(2) . 4_565 4_565
N(4) Zn(1) N(1) C(3) 137.5(3) 4_565 . .
N(1) Zn(1) N(2) C(4) 136(15) 4_565 . .
N(2) Zn(1) N(1) C(3) 135(15) . 4_565 4_565
N(1) Zn(1) N(2) C(4) -135.6(4) 4_565 4_565 4_565
N(2) Zn(1) N(1) C(3) -132.8(3) 4_565 4_565 4_565
N(1) Zn(1) N(4) C(10) 32.0(2) 4_565 . .
N(1) Zn(1) N(4) C(20) -150.1(2) 4_565 . .
N(4) Zn(1) N(1) C(3) 137.5(3) . 4_565 4_565
N(1) Zn(1) N(4) C(10) 123.3(2) 4_565 4_565 4_565
N(1) Zn(1) N(4) C(20) -58.8(2) 4_565 4_565 4_565
N(4) Zn(1) N(1) C(3) -43.2(3) 4_565 4_565 4_565
N(2) Zn(1) N(2) C(4) 44.0(4) . 4_565 4_565
N(2) Zn(1) N(2) C(4) 44.0(4) 4_565 . .
N(2) Zn(1) N(4) C(10) -148.0(2) . . .
N(2) Zn(1) N(4) C(20) 29.9(2) . . .
N(4) Zn(1) N(2) C(4) 133.7(4) . . .
N(2) Zn(1) N(4) C(10) -56.7(2) . 4_565 4_565
N(2) Zn(1) N(4) C(20) 121.2(2) . 4_565 4_565
N(4) Zn(1) N(2) C(4) -45.5(4) 4_565 . .
N(2) Zn(1) N(4) C(10) -56.7(2) 4_565 . .
N(2) Zn(1) N(4) C(20) 121.2(2) 4_565 . .
N(4) Zn(1) N(2) C(4) -45.5(4) . 4_565 4_565
N(2) Zn(1) N(4) C(10) -148.0(2) 4_565 4_565 4_565
N(2) Zn(1) N(4) C(20) 29.9(2) 4_565 4_565 4_565
N(4) Zn(1) N(2) C(4) 133.7(4) 4_565 4_565 4_565
N(4) Zn(1) N(4) C(10) -102(3) . 4_565 4_565
N(4) Zn(1) N(4) C(20) 76(3) . 4_565 4_565
N(4) Zn(1) N(4) C(10) -102(3) 4_565 . .
N(4) Zn(1) N(4) C(20) 76(3) 4_565 . .
Zn(1) N(1) C(3) C(9) 66(15) . . .
Zn(1) N(2) C(4) C(9) 89(45) . . 2_555
Zn(1) N(4) C(10) C(11) 176.8(2) . . .
Zn(1) N(4) C(20) C(14) -178.4(2) . . .
C(10) N(4) C(20) C(14) -0.4(4) . . .
C(20) N(4) C(10) C(11) -1.2(4) . . .
C(2) C(1) C(18) C(19) -1.1(4) . . .
C(18) C(1) C(2) C(9) -176.0(2) . . .
C(18) C(1) C(2) C(13) 2.8(3) . . .
C(1) C(2) C(9) C(3) -177.0(2) . . .
C(1) C(2) C(9) C(4) -0.7(3) . . 2_554
C(1) C(2) C(13) C(23) -2.5(4) . . .
C(9) C(2) C(13) C(23) 176.3(2) . . .
C(13) C(2) C(9) C(3) 4.1(3) . . .
C(13) C(2) C(9) C(4) -179.5(2) . . 2_554
N(1) C(3) C(9) C(2) 28(15) . . .
N(1) C(3) C(9) C(4) -149(14) . . 2_554
N(2) C(4) C(9) C(2) 9(35) . 2_555 2_555
N(2) C(4) C(9) C(3) -168(36) . 2_555 2_555
F(1) C(5) C(6) F(2) -0.9(10) . . .
F(1) C(5) C(6) C(7) 179.0(6) . . .
F(1) C(5) C(7) C(6) -179.0(6) . 5_665 5_665
C(6) C(5) C(7) C(6) 1.7(9) . 5_665 5_665
C(7) C(5) C(6) F(2) 178.4(5) 5_665 . .
C(7) C(5) C(6) C(7) -1.7(9) 5_665 . .
F(2) C(6) C(7) C(5) -178.4(5) . . 5_665
C(5) C(6) C(7) C(5) 1.7(9) . . 5_665
C(21) C(8) C(21) F(3) 179.7(6) . 4_655 4_655
C(21) C(8) C(21) C(22) 0.9(7) . 4_655 4_655
C(21) C(8) C(21) F(3) 179.7(6) 4_655 . .
C(21) C(8) C(21) C(22) 0.9(7) 4_655 . .
N(4) C(10) C(11) C(12) 1.7(4) . . .
C(10) C(11) C(12) C(14) -0.7(3) . . .
C(10) C(11) C(12) C(12) 179.5(2) . . 7_555
C(11) C(12) C(12) C(11) 25.1(3) . 7_555 7_555
C(11) C(12) C(12) C(14) -154.7(2) . 7_555 7_555
C(11) C(12) C(14) C(20) -0.8(4) . . .
C(12) C(12) C(14) C(20) 179.0(2) 7_555 . .
C(14) C(12) C(12) C(11) -154.7(2) . 7_555 7_555
C(14) C(12) C(12) C(14) 25.4(3) . 7_555 7_555
C(2) C(13) C(23) C(19) 0.5(4) . . .
C(12) C(14) C(20) N(4) 1.4(4) . . .
C(15) C(15) C(16) N(3) -96(5) 5_575 . .
C(16) C(15) C(15) C(17) 64.0(3) . 5_575 5_575
C(16) C(15) C(15) C(19) -57.7(3) . 5_575 5_575
C(15) C(15) C(17) N(5) 100(6) 5_575 . .
C(17) C(15) C(15) C(16) -64.0(3) . 5_575 5_575
C(17) C(15) C(15) C(19) 58.3(3) . 5_575 5_575
C(15) C(15) C(19) C(18) 88.6(3) 5_575 . .
C(15) C(15) C(19) C(23) -89.5(3) 5_575 . .
C(19) C(15) C(15) C(16) 57.7(3) . 5_575 5_575
C(19) C(15) C(15) C(17) -58.3(3) . 5_575 5_575
C(16) C(15) C(17) N(5) -145(6) . . .
C(17) C(15) C(16) N(3) 149(5) . . .
C(16) C(15) C(19) C(18) -31.9(4) . . .
C(16) C(15) C(19) C(23) 150.0(3) . . .
C(19) C(15) C(16) N(3) 28(5) . . .
C(17) C(15) C(19) C(18) -151.9(2) . . .
C(17) C(15) C(19) C(23) 30.0(4) . . .
C(19) C(15) C(17) N(5) -23(7) . . .
C(1) C(18) C(19) C(15) -179.2(2) . . .
C(1) C(18) C(19) C(23) -1.1(4) . . .
C(15) C(19) C(23) C(13) 179.5(2) . . .
C(18) C(19) C(23) C(13) 1.4(4) . . .
F(3) C(21) C(22) F(4) -0.1(8) . . .
F(3) C(21) C(22) C(24) 179.3(6) . . .
C(8) C(21) C(22) F(4) 178.7(6) . . .
C(8) C(21) C(22) C(24) -1.9(8) . . .
F(4) C(22) C(24) C(22) -179.8(6) . . 4_655
C(21) C(22) C(24) C(22) 0.9(7) . . 4_655
